data_2018829
loop_
_publ_author_name
'Zas\/lona, Halina'
'Dro\.zd\.zewski, Piotr'
'Barys, Maciej'

_publ_section_title
;
 A helical coordination polymer of zinc(II), 4-hydroxybenzohydrazide and
 sulfate ions
;
_journal_coeditor_code QS3021
_journal_issue 3
_journal_name_full 'Acta Crystallographica Section C'
_journal_page_first 229
_journal_page_last 231
_journal_paper_doi 10.1107/S0108270113002758
_journal_volume 69
_journal_year 2013
_chemical_formula_iupac '[Zn (S O4) (C7 H8 N2 O2) (H2 O)2]'
_chemical_formula_moiety 'C7 H12 N2 O8 S Zn'
_chemical_formula_sum 'C7 H12 N2 O8 S Zn'
_chemical_formula_weight 349.62
_chemical_name_systematic
;
<i>catena</i>-poly[[diaqua(4-hydroxybenzohydrazide)zinc(II)]-\m-sulfato]
;
_space_group_IT_number 14
_space_group_name_Hall '-P 2ybc'
_symmetry_cell_setting monoclinic
_symmetry_space_group_name_Hall '-P 2ybc'
_symmetry_space_group_name_H-M 'P 1 21/c 1'
_atom_sites_solution_hydrogens difmap
_atom_sites_solution_primary direct
_atom_sites_solution_secondary difmap
_audit_creation_method SHELXL97
_cell_angle_alpha 90.00
_cell_angle_beta 102.98(3)
_cell_angle_gamma 90.00
_cell_formula_units_Z 4
_cell_length_a 13.365(5)
_cell_length_b 5.714(3)
_cell_length_c 15.357(3)
_cell_measurement_reflns_used 5510
_cell_measurement_temperature 100(2)
_cell_measurement_theta_max 36.91
_cell_measurement_theta_min 2.82
_cell_volume 1142.8(8)
_computing_cell_refinement 'CrysAlis RED (Oxford Diffraction, 2007)'
_computing_data_collection 'CrysAlis CCD (Oxford Diffraction, 2007)'
_computing_data_reduction 'CrysAlis RED (Oxford Diffraction, 2007)'
_computing_molecular_graphics
;
ORTEP-3 (Farrugia, 2012) and Mercury (Macrae <i>et al.</i>,
2008)
;
_computing_publication_material 'SHELXL97 (Sheldrick, 2008)'
_computing_structure_refinement 'SHELXL97 (Sheldrick, 2008)'
_computing_structure_solution 'SHELXS97 (Sheldrick, 2008)'
_diffrn_ambient_temperature 100(2)
_diffrn_measured_fraction_theta_full 0.999
_diffrn_measured_fraction_theta_max 0.952
_diffrn_measurement_device_type 'Kuma KM-4 CCD area-detector'
_diffrn_measurement_method /w
_diffrn_radiation_monochromator graphite
_diffrn_radiation_source 'fine-focus sealed tube'
_diffrn_radiation_type MoK\a
_diffrn_radiation_wavelength 0.71073
_diffrn_reflns_av_R_equivalents 0.0299
_diffrn_reflns_av_sigmaI/netI 0.0274
_diffrn_reflns_limit_h_max 22
_diffrn_reflns_limit_h_min -22
_diffrn_reflns_limit_k_max 9
_diffrn_reflns_limit_k_min -9
_diffrn_reflns_limit_l_max 18
_diffrn_reflns_limit_l_min -25
_diffrn_reflns_number 21561
_diffrn_reflns_theta_full 25.00
_diffrn_reflns_theta_max 36.91
_diffrn_reflns_theta_min 2.82
_exptl_absorpt_coefficient_mu 2.373
_exptl_absorpt_correction_T_max 0.715
_exptl_absorpt_correction_T_min 0.615
_exptl_absorpt_correction_type analytical
_exptl_absorpt_process_details '(CrysAlis RED; Oxford Diffraction, 2007)'
_exptl_crystal_colour colourless
_exptl_crystal_density_diffrn 2.032
_exptl_crystal_density_method 'not measured'
_exptl_crystal_description plates
_exptl_crystal_F_000 712
_exptl_crystal_size_max 0.22
_exptl_crystal_size_mid 0.18
_exptl_crystal_size_min 0.14
_refine_diff_density_max 0.669
_refine_diff_density_min -0.360
_refine_ls_extinction_method none
_refine_ls_goodness_of_fit_ref 1.039
_refine_ls_hydrogen_treatment constr
_refine_ls_matrix_type full
_refine_ls_number_parameters 177
_refine_ls_number_reflns 5510
_refine_ls_number_restraints 0
_refine_ls_restrained_S_all 1.039
_refine_ls_R_factor_all 0.0343
_refine_ls_R_factor_gt 0.0260
_refine_ls_shift/su_max 0.000
_refine_ls_shift/su_mean 0.000
_refine_ls_structure_factor_coef Fsqd
_refine_ls_weighting_details 'calc w = 1/[\s^2^(Fo^2^)+(0.0411P)^2^+0.0000P] where P=(Fo^2^+2Fc^2^)/3'
_refine_ls_weighting_scheme calc
_refine_ls_wR_factor_gt 0.0667
_refine_ls_wR_factor_ref 0.0684
_reflns_number_gt 4565
_reflns_number_total 5510
_reflns_threshold_expression I>2\s(I)
_cod_data_source_file qs3021.cif
_cod_data_source_block I
_cod_original_sg_symbol_H-M 'P 21/c'
_cod_database_code 2018829
_cod_database_fobs_code 2018829

loop_
_symmetry_equiv_pos_as_xyz
'x, y, z'
'-x, y+1/2, -z+1/2'
'-x, -y, -z'
'x, -y-1/2, z-1/2'

loop_
_atom_site_type_symbol
_atom_site_label
_atom_site_fract_x
_atom_site_fract_y
_atom_site_fract_z
_atom_site_U_iso_or_equiv
_atom_site_adp_type
_atom_site_calc_flag
_atom_site_occupancy
_atom_site_symmetry_multiplicity
Zn Zn1 0.113838(9) 0.48112(2) 0.158170(8) 0.00814(4) Uani d 1 1
S S1 -0.108659(19) 0.74324(4) 0.136258(17) 0.00731(5) Uani d 1 1
O O1 0.70768(7) 0.47548(16) 0.47986(6) 0.01559(17) Uani d 1 1
H H10 0.7231 0.5796 0.5192 0.023 Uiso calc 1 1
O O2 0.27111(6) 0.44257(14) 0.21539(5) 0.01074(14) Uani d 1 1
O O3 0.07779(6) 0.28240(15) 0.26682(5) 0.01116(14) Uani d 1 1
O O4 0.14218(7) 0.64414(15) 0.04622(5) 0.01467(16) Uani d 1 1
O O5 0.09255(6) 0.16349(14) 0.09531(5) 0.01063(14) Uani d 1 1
O O6 -0.04719(6) 0.54011(14) 0.11485(6) 0.01014(14) Uani d 1 1
O O7 -0.21859(6) 0.68493(14) 0.10719(5) 0.01075(14) Uani d 1 1
O O8 -0.08717(7) 0.95226(14) 0.08698(6) 0.01232(15) Uani d 1 1
N N1 0.14337(7) 0.77635(17) 0.24279(6) 0.01091(16) Uani d 1 1
H H11 0.1369 0.9111 0.2092 0.013 Uiso calc 1 1
H H12 0.0970 0.7823 0.2789 0.013 Uiso calc 1 1
N N2 0.24424(7) 0.75765(17) 0.29552(6) 0.01174(17) Uani d 1 1
H H20 0.2673 0.8568 0.3393 0.014 Uiso calc 1 1
C C1 0.41014(8) 0.56763(19) 0.33133(7) 0.00982(17) Uani d 1 1
C C22 0.30395(8) 0.58408(19) 0.27691(7) 0.00911(17) Uani d 1 1
C C3 0.56597(9) 0.3375(2) 0.37178(8) 0.01267(19) Uani d 1 1
H H3 0.6034 0.1993 0.3657 0.015 Uiso calc 1 1
C C5 0.55699(8) 0.7183(2) 0.43891(8) 0.01245(19) Uani d 1 1
H H5 0.5886 0.8397 0.4778 0.015 Uiso calc 1 1
C C4 0.61088(8) 0.51345(19) 0.43101(8) 0.01136(19) Uani d 1 1
C C2 0.46647(8) 0.3659(2) 0.32190(7) 0.01150(18) Uani d 1 1
H H2A 0.4362 0.2475 0.2810 0.014 Uiso calc 1 1
C C6 0.45688(8) 0.74383(19) 0.38963(7) 0.01196(19) Uani d 1 1
H H6 0.4198 0.8825 0.3956 0.014 Uiso calc 1 1
H H42W 0.1928 0.7324 0.0481 0.038(6) Uiso d 1 1
H H41W 0.1123 0.6070 -0.0061 0.026(5) Uiso d 1 1
H H51W 0.1067 0.1304 0.0462 0.028(5) Uiso d 1 1
H H52W 0.0369 0.0931 0.0933 0.031(5) Uiso d 1 1

loop_
_atom_site_aniso_label
_atom_site_aniso_U_11
_atom_site_aniso_U_22
_atom_site_aniso_U_33
_atom_site_aniso_U_12
_atom_site_aniso_U_13
_atom_site_aniso_U_23
Zn1 0.00752(6) 0.00799(6) 0.00837(6) -0.00030(4) 0.00065(4) -0.00067(4)
S1 0.00647(10) 0.00753(10) 0.00758(10) -0.00006(8) 0.00087(8) 0.00017(8)
O1 0.0081(3) 0.0196(4) 0.0164(4) 0.0027(3) -0.0029(3) -0.0066(3)
O2 0.0086(3) 0.0114(3) 0.0112(3) 0.0003(3) 0.0001(3) -0.0031(3)
O3 0.0112(3) 0.0141(4) 0.0075(3) -0.0013(3) 0.0008(3) 0.0024(3)
O4 0.0190(4) 0.0154(4) 0.0089(3) -0.0076(3) 0.0017(3) -0.0005(3)
O5 0.0117(3) 0.0102(3) 0.0105(3) -0.0022(3) 0.0036(3) -0.0021(3)
O6 0.0088(3) 0.0104(3) 0.0104(3) 0.0024(3) 0.0004(3) -0.0024(3)
O7 0.0064(3) 0.0123(3) 0.0126(3) -0.0017(3) 0.0000(3) 0.0012(3)
O8 0.0110(4) 0.0106(3) 0.0149(4) -0.0016(3) 0.0020(3) 0.0042(3)
N1 0.0078(4) 0.0114(4) 0.0122(4) 0.0016(3) -0.0005(3) -0.0016(3)
N2 0.0080(4) 0.0126(4) 0.0129(4) 0.0016(3) -0.0015(3) -0.0046(3)
C1 0.0075(4) 0.0109(4) 0.0104(4) 0.0003(3) 0.0006(3) -0.0008(3)
C22 0.0083(4) 0.0096(4) 0.0093(4) -0.0002(3) 0.0019(3) 0.0001(3)
C3 0.0102(4) 0.0131(5) 0.0138(5) 0.0022(4) 0.0010(4) -0.0035(4)
C5 0.0098(4) 0.0127(4) 0.0133(5) -0.0005(4) -0.0006(4) -0.0037(4)
C4 0.0079(4) 0.0141(5) 0.0112(5) 0.0005(3) 0.0002(3) -0.0008(4)
C2 0.0095(4) 0.0123(4) 0.0120(5) 0.0005(3) 0.0010(4) -0.0025(4)
C6 0.0103(4) 0.0110(4) 0.0138(5) 0.0013(3) 0.0008(4) -0.0022(4)

loop_
_atom_type_symbol
_atom_type_description
_atom_type_scat_dispersion_real
_atom_type_scat_dispersion_imag
_atom_type_scat_source
C C 0.0033 0.0016 'International Tables Vol C Tables 4.2.6.8 and 6.1.1.4'
H H 0.0000 0.0000 'International Tables Vol C Tables 4.2.6.8 and 6.1.1.4'
N N 0.0061 0.0033 'International Tables Vol C Tables 4.2.6.8 and 6.1.1.4'
O O 0.0106 0.0060 'International Tables Vol C Tables 4.2.6.8 and 6.1.1.4'
S S 0.1246 0.1234 'International Tables Vol C Tables 4.2.6.8 and 6.1.1.4'
Zn Zn 0.2839 1.4301 'International Tables Vol C Tables 4.2.6.8 and 6.1.1.4'

loop_
_geom_angle_atom_site_label_1
_geom_angle_atom_site_label_2
_geom_angle_atom_site_label_3
_geom_angle_site_symmetry_1
_geom_angle
O5 Zn1 O4 . 92.26(4)
O5 Zn1 O2 . 97.15(4)
O4 Zn1 O2 . 92.42(4)
O5 Zn1 N1 . 170.47(4)
O4 Zn1 N1 . 96.21(4)
O2 Zn1 N1 . 78.18(4)
O5 Zn1 O6 . 88.24(4)
O4 Zn1 O6 . 91.72(4)
O2 Zn1 O6 . 173.06(3)
N1 Zn1 O6 . 95.84(4)
O5 Zn1 O3 . 82.33(4)
O4 Zn1 O3 . 174.36(3)
O2 Zn1 O3 . 89.86(4)
N1 Zn1 O3 . 89.31(4)
O6 Zn1 O3 . 86.53(4)
O3 S1 O7 2 112.02(6)
O3 S1 O8 2 110.69(5)
O7 S1 O8 . 108.84(5)
O3 S1 O6 2 107.26(5)
O7 S1 O6 . 108.43(5)
O8 S1 O6 . 109.54(6)
C4 O1 H10 . 109.5
C22 O2 Zn1 . 113.47(7)
S1 O3 Zn1 2_545 143.29(5)
Zn1 O4 H42W . 122.7
Zn1 O4 H41W . 123.1
H42W O4 H41W . 113.0
Zn1 O5 H51W . 126.1
Zn1 O5 H52W . 118.1
H51W O5 H52W . 103.6
S1 O6 Zn1 . 128.17(5)
N2 N1 Zn1 . 108.35(7)
N2 N1 H11 . 110.0
Zn1 N1 H11 . 110.0
N2 N1 H12 . 110.0
Zn1 N1 H12 . 110.0
H11 N1 H12 . 108.4
C22 N2 N1 . 118.04(9)
C22 N2 H20 . 121.0
N1 N2 H20 . 121.0
C6 C1 C2 . 119.03(10)
C6 C1 C22 . 123.37(10)
C2 C1 C22 . 117.59(10)
O2 C22 N2 . 121.03(10)
O2 C22 C1 . 121.12(10)
N2 C22 C1 . 117.85(10)
C2 C3 C4 . 119.57(11)
C2 C3 H3 . 120.2
C4 C3 H3 . 120.2
C6 C5 C4 . 119.63(10)
C6 C5 H5 . 120.2
C4 C5 H5 . 120.2
O1 C4 C5 . 122.17(10)
O1 C4 C3 . 117.44(10)
C5 C4 C3 . 120.40(11)
C3 C2 C1 . 120.65(10)
C3 C2 H2A . 119.7
C1 C2 H2A . 119.7
C5 C6 C1 . 120.68(10)
C5 C6 H6 . 119.7
C1 C6 H6 . 119.7

loop_
_geom_bond_atom_site_label_1
_geom_bond_atom_site_label_2
_geom_bond_site_symmetry_2
_geom_bond_distance
Zn1 O5 . 2.0453(12)
Zn1 O4 . 2.0638(9)
Zn1 O2 . 2.0997(12)
Zn1 N1 . 2.1118(12)
Zn1 O6 . 2.1319(12)
Zn1 O3 . 2.1602(9)
S1 O3 2 1.4697(9)
S1 O7 . 1.4746(10)
S1 O8 . 1.4763(10)
S1 O6 . 1.5005(10)
O1 C4 . 1.3594(15)
O1 H10 . 0.8400
O2 C22 . 1.2461(14)
O3 S1 2_545 1.4697(9)
O4 H42W . 0.84
O4 H41W . 0.84
O5 H51W . 0.84
O5 H52W . 0.84
N1 N2 . 1.4121(14)
N1 H11 . 0.9200
N1 H12 . 0.9200
N2 C22 . 1.3433(15)
N2 H20 . 0.8800
C1 C6 . 1.3980(16)
C1 C2 . 1.4017(16)
C1 C22 . 1.4795(16)
C3 C2 . 1.3871(16)
C3 C4 . 1.3975(16)
C3 H3 . 0.9500
C5 C6 . 1.3891(16)
C5 C4 . 1.3936(16)
C5 H5 . 0.9500
C2 H2A . 0.9500
C6 H6 . 0.9500

loop_
_geom_hbond_atom_site_label_D
_geom_hbond_atom_site_label_H
_geom_hbond_atom_site_label_A
_geom_hbond_site_symmetry_A
_geom_hbond_distance_DH
_geom_hbond_distance_HA
_geom_hbond_distance_DA
_geom_hbond_angle_DHA
N1 H11 O3 1_565 0.92 2.49 3.0678(19) 120.7
N1 H11 O5 1_565 0.92 2.24 3.1294(15) 162.0
N1 H12 O3 2 0.92 2.28 2.9264(17) 126.6
N1 H12 O6 2 0.92 2.40 3.1569(15) 139.4
N2 H20 O7 2 0.88 2.20 2.9225(16) 138.6
O5 H52W O8 1_545 0.84 1.83 2.6653(14) 177.4
O1 H10 O7 4_676 0.84 1.94 2.7739(15) 170.6
O4 H42W O1 2_655 0.84 2.03 2.8517(15) 164.5
O4 H41W O6 3_565 0.84 1.90 2.7254(14) 168.3
O5 H51W O8 3_565 0.84 2.06 2.8617(13) 160.2

loop_
_geom_torsion_atom_site_label_1
_geom_torsion_atom_site_label_2
_geom_torsion_atom_site_label_3
_geom_torsion_atom_site_label_4
_geom_torsion_site_symmetry_1
_geom_torsion_site_symmetry_4
_geom_torsion
O5 Zn1 O2 C22 . . -163.35(8)
O4 Zn1 O2 C22 . . 104.06(8)
N1 Zn1 O2 C22 . . 8.22(8)
O3 Zn1 O2 C22 . . -81.10(8)
O5 Zn1 O3 S1 . 2_545 136.19(9)
O2 Zn1 O3 S1 . 2_545 38.96(9)
N1 Zn1 O3 S1 . 2_545 -39.22(9)
O6 Zn1 O3 S1 . 2_545 -135.12(9)
O3 S1 O6 Zn1 2 . -47.28(8)
O7 S1 O6 Zn1 . . -168.44(6)
O8 S1 O6 Zn1 . . 72.91(7)
O5 Zn1 O6 S1 . . 175.84(7)
O4 Zn1 O6 S1 . . -91.95(7)
N1 Zn1 O6 S1 . . 4.47(7)
O3 Zn1 O6 S1 . . 93.41(7)
O4 Zn1 N1 N2 . . -99.00(8)
O2 Zn1 N1 N2 . . -7.82(7)
O6 Zn1 N1 N2 . . 168.62(7)
O3 Zn1 N1 N2 . . 82.18(8)
Zn1 N1 N2 C22 . . 7.38(12)
Zn1 O2 C22 N2 . . -6.90(13)
Zn1 O2 C22 C1 . . 173.60(8)
N1 N2 C22 O2 . . -0.54(16)
N1 N2 C22 C1 . . 178.98(10)
C6 C1 C22 O2 . . 167.98(11)
C2 C1 C22 O2 . . -10.74(16)
C6 C1 C22 N2 . . -11.54(16)
C2 C1 C22 N2 . . 169.74(10)
C6 C5 C4 O1 . . -177.68(11)
C6 C5 C4 C3 . . 2.08(18)
C2 C3 C4 O1 . . 178.58(11)
C2 C3 C4 C5 . . -1.19(18)
C4 C3 C2 C1 . . -0.93(17)
C6 C1 C2 C3 . . 2.12(17)
C22 C1 C2 C3 . . -179.11(10)
C4 C5 C6 C1 . . -0.87(18)
C2 C1 C6 C5 . . -1.21(17)
C22 C1 C6 C5 . . -179.91(11)
